data_4121593
loop_
_publ_author_name
'McGrail, Brendan T.'
'Pianowski, Laura S.'
'Burns, Peter C.'

_publ_section_title
;
 Photochemical water oxidation and origin of nonaqueous uranyl peroxide
 complexes.
;
_journal_issue 13
_journal_name_full 'Journal of the American Chemical Society'
_journal_page_first 4797
_journal_page_last 4800
_journal_paper_doi 10.1021/ja502425t
_journal_volume 136
_journal_year 2014
_chemical_formula_sum 'C29 H31 N5 O10 U2'
_chemical_formula_weight 1085.62
_chemical_name_systematic
; 
 ? 
;
_space_group_IT_number 14
_symmetry_space_group_name_Hall '-P 2ybc'
_symmetry_space_group_name_H-M 'P 1 21/c 1'
_atom_sites_solution_hydrogens geom
_atom_sites_solution_primary direct
_atom_sites_solution_secondary difmap
_audit_creation_method SHELXL-97
_cell_angle_alpha 90.00
_cell_angle_beta 104.881(4)
_cell_angle_gamma 90.00
_cell_formula_units_Z 4
_cell_length_a 16.2238(9)
_cell_length_b 14.7598(7)
_cell_length_c 13.5765(7)
_cell_measurement_temperature 296(2)
_cell_volume 3142.0(3)
_computing_structure_refinement 'SHELXL-97 (Sheldrick, 2008)'
_computing_structure_solution 'SHELXS-97 (Sheldrick, 2008)'
_diffrn_ambient_temperature 296(2)
_diffrn_measured_fraction_theta_full 0.999
_diffrn_measured_fraction_theta_max 0.999
_diffrn_radiation_monochromator graphite
_diffrn_radiation_source 'fine-focus sealed tube'
_diffrn_radiation_type MoK\a
_diffrn_radiation_wavelength 0.71073
_diffrn_reflns_av_R_equivalents 0.0946
_diffrn_reflns_av_sigmaI/netI 0.0693
_diffrn_reflns_limit_h_max 19
_diffrn_reflns_limit_h_min -20
_diffrn_reflns_limit_k_max 18
_diffrn_reflns_limit_k_min -18
_diffrn_reflns_limit_l_max 16
_diffrn_reflns_limit_l_min -16
_diffrn_reflns_number 35079
_diffrn_reflns_theta_full 26.38
_diffrn_reflns_theta_max 26.38
_diffrn_reflns_theta_min 1.30
_exptl_absorpt_coefficient_mu 10.360
_exptl_crystal_density_diffrn 2.295
_exptl_crystal_density_method 'not measured'
_exptl_crystal_F_000 2016
_refine_diff_density_max 1.840
_refine_diff_density_min -1.888
_refine_diff_density_rms 0.234
_refine_ls_extinction_method none
_refine_ls_goodness_of_fit_ref 1.017
_refine_ls_hydrogen_treatment mixed
_refine_ls_matrix_type full
_refine_ls_number_parameters 387
_refine_ls_number_reflns 6425
_refine_ls_number_restraints 0
_refine_ls_restrained_S_all 1.017
_refine_ls_R_factor_all 0.0781
_refine_ls_R_factor_gt 0.0471
_refine_ls_shift/su_max 0.001
_refine_ls_shift/su_mean 0.000
_refine_ls_structure_factor_coef Fsqd
_refine_ls_weighting_details 'calc w=1/[\s^2^(Fo^2^)+(0.0497P)^2^+13.0613P] where P=(Fo^2^+2Fc^2^)/3'
_refine_ls_weighting_scheme calc
_refine_ls_wR_factor_gt 0.1018
_refine_ls_wR_factor_ref 0.1161
_reflns_number_gt 4591
_reflns_number_total 6425
_reflns_threshold_expression >2sigma(I)
_cod_data_source_file ja502425t_si_002.cif
_cod_data_source_block p21_c
_cod_original_sg_symbol_H-M P21/c
_cod_database_code 4121593

loop_
_symmetry_equiv_pos_as_xyz
'x, y, z'
'-x, y+1/2, -z+1/2'
'-x, -y, -z'
'x, -y-1/2, z-1/2'

loop_
_atom_site_label
_atom_site_type_symbol
_atom_site_fract_x
_atom_site_fract_y
_atom_site_fract_z
_atom_site_U_iso_or_equiv
_atom_site_adp_type
_atom_site_occupancy
_atom_site_symmetry_multiplicity
_atom_site_calc_flag
_atom_site_refinement_flags
U1 U 0.74535(2) 0.67131(2) 0.02109(3) 0.02206(12) Uani 1 1 d .
U2 U 0.75529(2) 0.94990(2) 0.01688(3) 0.02309(12) Uani 1 1 d .
O6 O 0.7406(4) 0.8095(4) -0.0626(5) 0.0224(14) Uani 1 1 d .
O1 O 0.8048(4) 0.6225(4) -0.0581(5) 0.0254(15) Uani 1 1 d .
O2 O 0.6831(4) 0.7129(4) 0.1017(5) 0.0286(16) Uani 1 1 d .
O4 O 0.6969(4) 0.9182(5) 0.1068(5) 0.0277(16) Uani 1 1 d .
O5 O 0.8176(4) 0.8072(4) 0.0239(5) 0.0255(15) Uani 1 1 d .
O3 O 0.8127(4) 0.9891(5) -0.0703(5) 0.0288(16) Uani 1 1 d .
N1 N 0.8748(6) 0.6767(5) 0.1746(6) 0.027(2) Uani 1 1 d .
N4 N 0.6191(5) 0.9425(5) -0.1251(6) 0.0215(17) Uani 1 1 d .
N3 N 0.8936(5) 0.9440(5) 0.1569(6) 0.0249(19) Uani 1 1 d .
N2 N 0.6107(5) 0.6809(5) -0.1279(6) 0.0239(19) Uani 1 1 d .
O8 O 0.6553(4) 0.5295(5) -0.0014(5) 0.0320(17) Uani 1 1 d .
O7 O 0.7669(4) 0.5279(5) 0.1249(5) 0.0302(17) Uani 1 1 d .
O10 O 0.6698(5) 1.0947(5) -0.0070(5) 0.0371(18) Uani 1 1 d .
O9 O 0.7886(5) 1.0996(5) 0.1073(6) 0.0402(19) Uani 1 1 d .
C1 C 0.6818(6) 0.4111(6) 0.0941(7) 0.0162(19) Uani 1 1 d .
H1A H 0.6320 0.4143 0.1199 0.024 Uiso 1 1 calc R
H1B H 0.7282 0.3855 0.1452 0.024 Uiso 1 1 calc R
H1C H 0.6700 0.3738 0.0343 0.024 Uiso 1 1 calc R
C2 C 0.7007(6) 0.4854(6) 0.0731(7) 0.020(2) Uani 1 1 d .
C3 C 0.7092(7) 1.2178(7) 0.0753(9) 0.036(3) Uani 1 1 d .
H3A H 0.7431 1.2347 0.1417 0.054 Uiso 1 1 calc R
H3B H 0.6499 1.2253 0.0726 0.054 Uiso 1 1 calc R
H3C H 0.7237 1.2556 0.0248 0.054 Uiso 1 1 calc R
C4 C 0.7226(7) 1.1416(7) 0.0593(8) 0.029(2) Uani 1 1 d .
C5 C 0.9522(7) 0.6753(7) 0.1610(9) 0.033(3) Uani 1 1 d .
H5A H 0.9591 0.6728 0.0951 0.040 Uiso 1 1 calc R
C6 C 1.0245(8) 0.6775(7) 0.2442(9) 0.039(3) Uani 1 1 d .
H6A H 1.0791 0.6748 0.2342 0.046 Uiso 1 1 calc R
C7 C 1.0130(7) 0.6839(7) 0.3408(8) 0.035(3) Uani 1 1 d .
H7A H 1.0599 0.6865 0.3971 0.042 Uiso 1 1 calc R
C8 C 0.9324(7) 0.6864(7) 0.3537(8) 0.032(3) Uani 1 1 d .
H8A H 0.9235 0.6914 0.4185 0.039 Uiso 1 1 calc R
C9 C 0.8644(7) 0.6814(6) 0.2687(8) 0.028(2) Uani 1 1 d .
H9A H 0.8094 0.6813 0.2774 0.033 Uiso 1 1 calc R
C10 C 0.6182(7) 0.6831(7) -0.2232(8) 0.028(2) Uani 1 1 d .
H10A H 0.6722 0.6820 -0.2351 0.033 Uiso 1 1 calc R
C11 C 0.5469(7) 0.6872(7) -0.3047(8) 0.029(2) Uani 1 1 d .
H11A H 0.5529 0.6867 -0.3711 0.035 Uiso 1 1 calc R
C12 C 0.4665(7) 0.6919(6) -0.2875(8) 0.029(2) Uani 1 1 d .
H12A H 0.4181 0.6958 -0.3416 0.035 Uiso 1 1 calc R
C13 C 0.4599(7) 0.6906(8) -0.1898(9) 0.037(3) Uani 1 1 d .
H13A H 0.4068 0.6945 -0.1758 0.045 Uiso 1 1 calc R
C14 C 0.5324(7) 0.6833(7) -0.1125(8) 0.033(3) Uani 1 1 d .
H14A H 0.5272 0.6799 -0.0459 0.039 Uiso 1 1 calc R
C25 C 0.4669(7) 0.9489(7) -0.2820(8) 0.032(3) Uani 1 1 d .
H25A H 0.4165 0.9525 -0.3335 0.039 Uiso 1 1 calc R
C24 C 0.6208(7) 0.9419(7) -0.2239(8) 0.035(3) Uani 1 1 d .
H24A H 0.6735 0.9396 -0.2391 0.042 Uiso 1 1 calc R
C23 C 0.5481(6) 0.9447(8) -0.3039(9) 0.036(3) Uani 1 1 d .
H23A H 0.5522 0.9438 -0.3709 0.044 Uiso 1 1 calc R
C21 C 0.4669(8) 0.9476(8) -0.1801(9) 0.041(3) Uani 1 1 d .
H21A H 0.4154 0.9484 -0.1617 0.049 Uiso 1 1 calc R
C19 C 0.8952(7) 0.9265(7) 0.2539(7) 0.029(2) Uani 1 1 d .
H19A H 0.8433 0.9190 0.2701 0.035 Uiso 1 1 calc R
C15 C 0.9682(7) 0.9542(7) 0.1342(8) 0.035(3) Uani 1 1 d .
H15A H 0.9685 0.9656 0.0670 0.042 Uiso 1 1 calc R
C20 C 0.5414(7) 0.9450(8) -0.1070(8) 0.035(3) Uani 1 1 d .
H20A H 0.5387 0.9449 -0.0394 0.042 Uiso 1 1 calc R
C16 C 1.0450(8) 0.9486(7) 0.2072(8) 0.038(3) Uani 1 1 d .
H16A H 1.0958 0.9580 0.1888 0.046 Uiso 1 1 calc R
C17 C 1.0470(7) 0.9289(8) 0.3082(9) 0.041(3) Uani 1 1 d .
H17A H 1.0981 0.9228 0.3580 0.050 Uiso 1 1 calc R
C18 C 0.9678(8) 0.9188(9) 0.3305(9) 0.047(3) Uani 1 1 d .
H18A H 0.9648 0.9069 0.3968 0.056 Uiso 1 1 calc R
C29 C 1.1142(7) 0.8149(7) 0.5420(7) 0.026(2) Uiso 1 1 d .
H29A H 1.0616 0.8130 0.4943 0.032 Uiso 1 1 calc R
C30 C 1.1532(11) 0.8852(12) 0.5688(12) 0.081(5) Uiso 1 1 d .
H30A H 1.1273 0.9384 0.5395 0.097 Uiso 1 1 calc R
C28 C 1.1549(10) 0.7392(11) 0.5886(12) 0.070(4) Uiso 1 1 d .
H28A H 1.1293 0.6844 0.5643 0.084 Uiso 1 1 calc R
N5 N 1.2355(9) 0.8945(10) 0.6414(11) 0.087(4) Uiso 1 1 d .
C27 C 1.2222(9) 0.7330(10) 0.6597(10) 0.056(4) Uiso 1 1 d .
H27A H 1.2419 0.6781 0.6905 0.068 Uiso 1 1 calc R
C26 C 1.2671(12) 0.8190(11) 0.6902(13) 0.080(5) Uiso 1 1 d .
H26A H 1.3168 0.8206 0.7427 0.096 Uiso 1 1 calc R

loop_
_atom_site_aniso_label
_atom_site_aniso_U_11
_atom_site_aniso_U_22
_atom_site_aniso_U_33
_atom_site_aniso_U_23
_atom_site_aniso_U_13
_atom_site_aniso_U_12
U1 0.0219(2) 0.0201(2) 0.0250(2) 0.00038(14) 0.00743(15) 0.00052(15)
U2 0.0229(2) 0.0206(2) 0.0262(2) 0.00209(15) 0.00710(14) 0.00027(16)
O6 0.024(4) 0.021(3) 0.023(3) 0.002(3) 0.007(3) 0.002(3)
O1 0.021(4) 0.024(4) 0.033(4) -0.003(3) 0.011(3) 0.002(3)
O2 0.035(4) 0.019(4) 0.035(4) -0.001(3) 0.015(3) -0.002(3)
O4 0.035(4) 0.026(4) 0.026(4) 0.003(3) 0.014(3) 0.001(3)
O5 0.020(4) 0.027(4) 0.029(4) 0.000(3) 0.005(3) -0.003(3)
O3 0.030(4) 0.023(4) 0.037(4) 0.004(3) 0.016(3) -0.002(3)
N1 0.035(5) 0.022(5) 0.024(5) 0.002(3) 0.006(4) 0.002(4)
N4 0.013(4) 0.020(4) 0.027(4) 0.001(3) -0.003(3) -0.004(3)
N3 0.025(5) 0.015(4) 0.038(5) 0.000(4) 0.014(4) -0.008(4)
N2 0.017(5) 0.030(5) 0.024(4) -0.002(3) 0.005(3) -0.005(4)
O8 0.025(4) 0.028(4) 0.044(4) 0.003(3) 0.010(3) 0.001(3)
O7 0.035(4) 0.024(4) 0.030(4) 0.000(3) 0.006(3) -0.004(3)
O10 0.035(5) 0.039(5) 0.036(4) 0.003(3) 0.005(3) 0.006(4)
O9 0.040(5) 0.025(4) 0.054(5) -0.007(4) 0.008(4) -0.001(4)
C1 0.019(5) 0.011(5) 0.028(5) 0.001(4) 0.022(4) 0.000(4)
C2 0.027(6) 0.015(5) 0.021(5) 0.002(4) 0.012(4) 0.006(4)
C3 0.038(7) 0.010(5) 0.053(7) -0.011(5) 0.000(5) 0.008(5)
C4 0.040(7) 0.016(5) 0.034(6) -0.003(4) 0.012(5) 0.000(5)
C5 0.031(7) 0.033(7) 0.042(7) 0.002(5) 0.021(5) 0.001(5)
C6 0.029(7) 0.028(7) 0.057(8) 0.013(5) 0.009(5) 0.003(5)
C7 0.034(7) 0.038(7) 0.028(6) 0.000(5) -0.001(5) -0.001(5)
C8 0.043(7) 0.030(6) 0.028(6) -0.006(5) 0.017(5) -0.003(5)
C9 0.025(6) 0.019(5) 0.040(6) 0.011(4) 0.010(5) 0.007(4)
C10 0.021(6) 0.031(6) 0.033(6) -0.002(4) 0.010(4) -0.005(5)
C11 0.024(6) 0.031(6) 0.036(6) -0.011(5) 0.014(5) -0.007(5)
C12 0.030(6) 0.014(5) 0.037(6) -0.007(4) -0.004(5) -0.001(4)
C13 0.015(6) 0.043(7) 0.052(8) 0.008(6) 0.007(5) -0.002(5)
C14 0.037(7) 0.033(6) 0.028(6) -0.002(5) 0.010(5) 0.001(5)
C25 0.023(6) 0.034(7) 0.038(6) 0.012(5) 0.004(5) 0.009(5)
C24 0.026(6) 0.035(7) 0.044(7) 0.005(5) 0.010(5) 0.002(5)
C23 0.013(5) 0.046(7) 0.049(7) 0.002(6) 0.006(5) 0.000(5)
C21 0.032(7) 0.043(8) 0.046(7) 0.002(6) 0.006(5) -0.008(6)
C19 0.023(6) 0.039(6) 0.027(5) 0.012(5) 0.010(4) 0.003(5)
C15 0.046(7) 0.036(7) 0.021(5) 0.002(5) 0.004(5) -0.004(5)
C20 0.037(7) 0.044(7) 0.024(5) 0.004(5) 0.008(5) 0.007(6)
C16 0.043(7) 0.027(6) 0.044(7) 0.004(5) 0.009(5) -0.008(5)
C17 0.029(6) 0.042(7) 0.043(7) 0.011(6) -0.009(5) -0.004(5)
C18 0.042(8) 0.058(9) 0.038(7) 0.026(6) 0.005(6) -0.001(6)

loop_
_atom_type_symbol
_atom_type_description
_atom_type_scat_dispersion_real
_atom_type_scat_dispersion_imag
_atom_type_scat_source
C C 0.0033 0.0016 'International Tables Vol C Tables 4.2.6.8 and 6.1.1.4'
H H 0.0000 0.0000 'International Tables Vol C Tables 4.2.6.8 and 6.1.1.4'
N N 0.0061 0.0033 'International Tables Vol C Tables 4.2.6.8 and 6.1.1.4'
O O 0.0106 0.0060 'International Tables Vol C Tables 4.2.6.8 and 6.1.1.4'
U U -9.6767 9.6646 'International Tables Vol C Tables 4.2.6.8 and 6.1.1.4'

loop_
_geom_angle_atom_site_label_1
_geom_angle_atom_site_label_2
_geom_angle_atom_site_label_3
_geom_angle
O1 U1 O2 176.2(3)
O1 U1 O5 90.6(3)
O2 U1 O5 93.2(3)
O1 U1 O6 90.9(3)
O2 U1 O6 92.6(3)
O5 U1 O6 37.1(2)
O1 U1 O7 88.8(3)
O2 U1 O7 88.0(3)
O5 U1 O7 136.1(2)
O6 U1 O7 173.3(2)
O1 U1 O8 88.8(3)
O2 U1 O8 87.6(3)
O5 U1 O8 173.3(2)
O6 U1 O8 136.2(2)
O7 U1 O8 50.5(2)
O1 U1 N1 92.6(3)
O2 U1 N1 88.0(3)
O5 U1 N1 69.7(2)
O6 U1 N1 106.8(2)
O7 U1 N1 66.6(2)
O8 U1 N1 117.0(2)
O1 U1 N2 91.7(3)
O2 U1 N2 87.9(3)
O5 U1 N2 106.8(2)
O6 U1 N2 69.7(2)
O7 U1 N2 117.0(2)
O8 U1 N2 66.6(2)
N1 U1 N2 174.4(3)
O1 U1 C2 88.4(3)
O2 U1 C2 87.8(3)
O5 U1 C2 161.6(2)
O6 U1 C2 161.2(2)
O7 U1 C2 25.5(2)
O8 U1 C2 25.0(2)
N1 U1 C2 92.0(3)
N2 U1 C2 91.6(3)
O3 U2 O4 176.2(3)
O3 U2 O6 89.4(3)
O4 U2 O6 94.2(3)
O3 U2 O5 91.5(3)
O4 U2 O5 92.0(3)
O6 U2 O5 37.1(2)
O3 U2 O9 87.4(3)
O4 U2 O9 89.0(3)
O6 U2 O9 173.7(2)
O5 U2 O9 137.5(2)
O3 U2 O10 90.2(3)
O4 U2 O10 86.5(3)
O6 U2 O10 135.2(2)
O5 U2 O10 172.1(2)
O9 U2 O10 50.3(2)
O3 U2 N4 90.6(3)
O4 U2 N4 89.8(3)
O6 U2 N4 69.1(2)
O5 U2 N4 106.1(2)
O9 U2 N4 116.4(3)
O10 U2 N4 66.1(2)
O3 U2 N3 89.8(3)
O4 U2 N3 90.1(3)
O6 U2 N3 106.4(2)
O5 U2 N3 69.4(2)
O9 U2 N3 68.2(3)
O10 U2 N3 118.4(2)
N4 U2 N3 175.5(3)
O3 U2 C4 88.2(3)
O4 U2 C4 88.0(3)
O6 U2 C4 160.3(3)
O5 U2 C4 162.5(3)
O9 U2 C4 25.0(3)
O10 U2 C4 25.3(3)
N4 U2 C4 91.4(3)
N3 U2 C4 93.2(3)
O5 O6 U2 71.7(4)
O5 O6 U1 71.2(3)
U2 O6 U1 124.7(3)
O6 O5 U1 71.7(3)
O6 O5 U2 71.2(4)
U1 O5 U2 124.7(3)
C5 N1 C9 119.7(9)
C5 N1 U1 120.0(7)
C9 N1 U1 120.3(7)
C24 N4 C20 116.2(8)
C24 N4 U2 121.4(6)
C20 N4 U2 122.3(6)
C15 N3 C19 117.4(9)
C15 N3 U2 120.2(6)
C19 N3 U2 122.3(6)
C10 N2 C14 118.6(9)
C10 N2 U1 119.7(6)
C14 N2 U1 121.7(6)
C2 O8 U1 97.5(6)
C2 O7 U1 97.3(5)
C4 O10 U2 97.0(6)
C4 O9 U2 97.6(6)
C1 C2 O8 122.1(10)
C1 C2 O7 123.2(9)
O8 C2 O7 114.7(8)
C1 C2 U1 179.2(8)
O8 C2 U1 57.5(5)
O7 C2 U1 57.2(5)
C3 C4 O9 123.1(11)
C3 C4 O10 121.8(11)
O9 C4 O10 115.0(9)
C3 C4 U2 179.4(10)
O9 C4 U2 57.4(5)
O10 C4 U2 57.7(5)
N1 C5 C6 121.1(11)
C7 C6 C5 118.6(11)
C8 C7 C6 119.6(10)
C7 C8 C9 118.6(10)
N1 C9 C8 122.3(10)
N2 C10 C11 120.9(10)
C12 C11 C10 119.8(10)
C13 C12 C11 118.6(10)
C12 C13 C14 118.9(11)
N2 C14 C13 123.1(10)
C21 C25 C23 116.4(10)
N4 C24 C23 123.3(10)
C24 C23 C25 119.1(11)
C20 C21 C25 120.2(11)
N3 C19 C18 124.3(10)
N3 C15 C16 122.3(10)
C21 C20 N4 124.8(10)
C15 C16 C17 120.5(11)
C18 C17 C16 116.3(10)
C19 C18 C17 119.1(10)
C30 C29 C28 113.9(14)
C29 C30 N5 126.9(17)
C27 C28 C29 129.3(16)
C26 N5 C30 115.5(16)
C28 C27 C26 115.0(15)
N5 C26 C27 118.9(16)

loop_
_geom_bond_atom_site_label_1
_geom_bond_atom_site_label_2
_geom_bond_distance
U1 O1 1.771(6)
U1 O2 1.778(7)
U1 O5 2.319(6)
U1 O6 2.326(6)
U1 O7 2.517(7)
U1 O8 2.525(7)
U1 N1 2.552(8)
U1 N2 2.572(8)
U1 C2 2.969(9)
U2 O3 1.780(6)
U2 O4 1.789(6)
U2 O6 2.320(6)
U2 O5 2.327(7)
U2 O9 2.518(7)
U2 O10 2.522(7)
U2 N4 2.534(7)
U2 N3 2.542(8)
U2 C4 2.963(10)
O6 O5 1.479(9)
N1 C5 1.315(14)
N1 C9 1.333(13)
N4 C24 1.349(13)
N4 C20 1.346(13)
N3 C15 1.332(13)
N3 C19 1.336(12)
N2 C10 1.330(13)
N2 C14 1.341(14)
O8 C2 1.267(11)
O7 C2 1.287(11)
O10 C4 1.276(12)
O9 C4 1.264(12)
C1 C2 1.192(12)
C3 C4 1.177(13)
C5 C6 1.406(16)
C6 C7 1.375(16)
C7 C8 1.364(16)
C8 C9 1.378(15)
C10 C11 1.382(14)
C11 C12 1.385(15)
C12 C13 1.358(16)
C13 C14 1.365(15)
C25 C21 1.384(15)
C25 C23 1.425(14)
C24 C23 1.383(14)
C21 C20 1.353(15)
C19 C18 1.361(14)
C15 C16 1.381(15)
C16 C17 1.394(15)
C17 C18 1.403(16)
C29 C30 1.221(18)
C29 C28 1.367(17)
C30 N5 1.45(2)
C28 C27 1.262(19)
N5 C26 1.331(19)
C27 C26 1.47(2)
